data_4505962
loop_
_publ_author_name
'Sanphui, Palash'
'Bolla, Geetha'
'Nangia, Ashwini'

_publ_section_title
;
 High Solubility Piperazine Salts of the Nonsteroidal Anti-Inflammatory
 Drug (NSAID) Meclofenamic Acid
;
_journal_issue 4
_journal_name_full 'Crystal Growth &amp; Design'
_journal_page_first 2023
_journal_paper_doi 10.1021/cg300002p
_journal_volume 12
_journal_year 2012
_chemical_formula_sum 'C20 H17 Cl2 N3 O3'
_chemical_formula_weight 418.27
_chemical_name_systematic
; 
 ? 
;
_space_group_IT_number 14
_symmetry_cell_setting monoclinic
_symmetry_space_group_name_Hall '-P 2ybc'
_symmetry_space_group_name_H-M 'P 1 21/c 1'
_atom_sites_solution_hydrogens geom
_atom_sites_solution_primary direct
_atom_sites_solution_secondary difmap
_audit_creation_method SHELXL-97
_cell_angle_alpha 90.00
_cell_angle_beta 121.439(16)
_cell_angle_gamma 90.00
_cell_formula_units_Z 4
_cell_length_a 7.5327(13)
_cell_length_b 31.313(5)
_cell_length_c 9.601(3)
_cell_measurement_reflns_used 2109
_cell_measurement_temperature 298(2)
_cell_measurement_theta_max 29.0300
_cell_measurement_theta_min 2.5966
_cell_volume 1932.1(8)
_computing_structure_refinement 'SHELXL-97 (Sheldrick, 1997)'
_computing_structure_solution 'SHELXS-97 (Sheldrick, 1990)'
_diffrn_ambient_temperature 298(2)
_diffrn_measured_fraction_theta_full 0.999
_diffrn_measured_fraction_theta_max 0.999
_diffrn_measurement_device_type 'Xcalibur, Eos, Gemini'
_diffrn_measurement_method '\w scans'
_diffrn_radiation_monochromator graphite
_diffrn_radiation_source 'fine-focus sealed tube'
_diffrn_radiation_type MoK\a
_diffrn_radiation_wavelength 0.71073
_diffrn_reflns_av_R_equivalents 0.0329
_diffrn_reflns_av_sigmaI/netI 0.0668
_diffrn_reflns_limit_h_max 9
_diffrn_reflns_limit_h_min -9
_diffrn_reflns_limit_k_max 38
_diffrn_reflns_limit_k_min -39
_diffrn_reflns_limit_l_max 12
_diffrn_reflns_limit_l_min -10
_diffrn_reflns_number 9616
_diffrn_reflns_theta_full 26.37
_diffrn_reflns_theta_max 26.37
_diffrn_reflns_theta_min 2.60
_exptl_absorpt_coefficient_mu 0.363
_exptl_absorpt_correction_T_max 1.00000
_exptl_absorpt_correction_T_min 0.99138
_exptl_absorpt_correction_type multi-scan
_exptl_absorpt_process_details SADABS
_exptl_crystal_colour colorless
_exptl_crystal_density_diffrn 1.438
_exptl_crystal_density_method 'not measured'
_exptl_crystal_description block
_exptl_crystal_F_000 864
_exptl_crystal_size_max 0.30
_exptl_crystal_size_mid 0.26
_exptl_crystal_size_min 0.20
_refine_diff_density_max 0.673
_refine_diff_density_min -0.286
_refine_diff_density_rms 0.047
_refine_ls_extinction_method none
_refine_ls_goodness_of_fit_ref 0.915
_refine_ls_matrix_type full
_refine_ls_number_parameters 254
_refine_ls_number_reflns 3944
_refine_ls_number_restraints 0
_refine_ls_restrained_S_all 0.915
_refine_ls_R_factor_all 0.1287
_refine_ls_R_factor_gt 0.0567
_refine_ls_shift/su_max 0.001
_refine_ls_shift/su_mean 0.000
_refine_ls_structure_factor_coef Fsqd
_refine_ls_weighting_details 'calc w=1/[\s^2^(Fo^2^)+(0.0803P)^2^+0.0000P] where P=(Fo^2^+2Fc^2^)/3'
_refine_ls_weighting_scheme calc
_refine_ls_wR_factor_gt 0.1339
_refine_ls_wR_factor_ref 0.1547
_reflns_number_gt 1932
_reflns_number_total 3944
_reflns_threshold_expression >2sigma(I)
_cod_data_source_file cg300002p_si_007.cif
_cod_data_source_block MFA-INA
_cod_depositor_comments
;
The following automatic conversions were performed:

'_symmetry_cell_setting' value 'Monoclinic' changed to 'monoclinic'
according to /home/saulius/struct/CIF-dictionaries/cif_core.dic
dictionary named 'cif_core.dic' version 2.4.1 from 2010-06-29.

Automatic conversion script
Id: cif_fix_values 1715 2011-07-08 13:25:40Z adriana 
;
_cod_original_sg_symbol_H-M P21/c
_cod_database_code 4505962

loop_
_symmetry_equiv_pos_as_xyz
'x, y, z'
'-x, y+1/2, -z+1/2'
'-x, -y, -z'
'x, -y-1/2, z-1/2'

loop_
_atom_site_label
_atom_site_type_symbol
_atom_site_fract_x
_atom_site_fract_y
_atom_site_fract_z
_atom_site_U_iso_or_equiv
_atom_site_adp_type
_atom_site_occupancy
_atom_site_symmetry_multiplicity
_atom_site_calc_flag
_atom_site_refinement_flags
Cl1 Cl 0.17271(16) 0.85934(3) 0.07474(13) 0.0898(4) Uani 1 1 d .
Cl2 Cl 0.68510(19) 0.75950(3) 0.58437(15) 0.0985(4) Uani 1 1 d .
O1 O 0.6250(3) 0.88529(7) 0.6888(3) 0.0710(7) Uani 1 1 d .
O2 O 0.8955(3) 0.92895(6) 0.7913(3) 0.0622(6) Uani 1 1 d .
H2 H 0.8545 0.9384 0.8694 0.075 Uiso 1 1 d R
N1 N 0.5180(4) 0.84210(7) 0.4184(3) 0.0582(7) Uani 1 1 d .
H1 H 0.5060 0.8481 0.5065 0.070 Uiso 1 1 d R
C2 C 0.8312(4) 0.88572(8) 0.5680(3) 0.0411(7) Uani 1 1 d .
C7 C 0.7061(4) 0.85714(8) 0.4408(4) 0.0414(7) Uani 1 1 d .
C1 C 0.7735(5) 0.89938(9) 0.6868(4) 0.0471(7) Uani 1 1 d .
C6 C 0.7683(5) 0.84531(9) 0.3327(4) 0.0511(8) Uani 1 1 d .
H6 H 0.6878 0.8262 0.2489 0.061 Uiso 1 1 calc R
C5 C 0.9476(5) 0.86161(9) 0.3488(4) 0.0587(9) Uani 1 1 d .
H5 H 0.9860 0.8537 0.2748 0.070 Uiso 1 1 calc R
C8 C 0.4194(5) 0.80554(10) 0.3212(4) 0.0552(9) Uani 1 1 d .
C3 C 1.0130(4) 0.90109(9) 0.5809(4) 0.0523(8) Uani 1 1 d .
H3 H 1.0970 0.9198 0.6654 0.063 Uiso 1 1 calc R
C4 C 1.0715(5) 0.88962(9) 0.4738(5) 0.0600(9) Uani 1 1 d .
H4 H 1.1929 0.9005 0.4845 0.072 Uiso 1 1 calc R
C13 C 0.4812(6) 0.76470(11) 0.3843(5) 0.0664(10) Uani 1 1 d .
C12 C 0.3846(8) 0.72834(11) 0.2915(7) 0.0831(13) Uani 1 1 d .
C9 C 0.2565(6) 0.80943(11) 0.1609(5) 0.0667(10) Uani 1 1 d .
C11 C 0.2209(9) 0.73464(17) 0.1317(8) 0.1030(16) Uani 1 1 d .
H11 H 0.1541 0.7108 0.0681 0.124 Uiso 1 1 calc R
C10 C 0.1538(6) 0.77391(16) 0.0641(5) 0.0893(13) Uani 1 1 d .
H10 H 0.0433 0.7770 -0.0429 0.107 Uiso 1 1 calc R
C14 C 0.4447(9) 0.68542(14) 0.3512(7) 0.140(2) Uani 1 1 d .
H14A H 0.3630 0.6656 0.2646 0.211 Uiso 1 1 calc R
H14B H 0.4218 0.6806 0.4394 0.211 Uiso 1 1 calc R
H14C H 0.5894 0.6814 0.3893 0.211 Uiso 1 1 calc R
O3 O 0.6585(4) 1.01311(7) 0.4183(3) 0.0669(7) Uani 1 1 d .
N2 N 0.4444(4) 0.95698(7) 0.3435(3) 0.0542(7) Uani 1 1 d .
H2A H 0.4045 0.9629 0.4165 0.065 Uiso 1 1 d R
H2B H 0.4189 0.9348 0.3091 0.065 Uiso 1 1 d R
N3 N 0.7763(4) 0.94876(7) -0.0005(3) 0.0508(6) Uani 1 1 d .
C15 C 0.5833(5) 0.98086(9) 0.3353(4) 0.0459(7) Uani 1 1 d .
C16 C 0.6481(4) 0.96812(8) 0.2162(3) 0.0404(7) Uani 1 1 d .
C20 C 0.5252(5) 0.94390(8) 0.0785(4) 0.0486(7) Uani 1 1 d .
H20 H 0.3971 0.9337 0.0564 0.058 Uiso 1 1 calc R
C17 C 0.8353(5) 0.98223(9) 0.2427(4) 0.0505(8) Uani 1 1 d .
H17 H 0.9221 0.9987 0.3342 0.061 Uiso 1 1 calc R
C19 C 0.5950(5) 0.93496(9) -0.0267(4) 0.0538(8) Uani 1 1 d .
H19 H 0.5111 0.9186 -0.1193 0.065 Uiso 1 1 calc R
C18 C 0.8937(5) 0.97202(9) 0.1339(4) 0.0538(8) Uani 1 1 d .
H18 H 1.0218 0.9818 0.1545 0.065 Uiso 1 1 calc R

loop_
_atom_site_aniso_label
_atom_site_aniso_U_11
_atom_site_aniso_U_22
_atom_site_aniso_U_33
_atom_site_aniso_U_23
_atom_site_aniso_U_13
_atom_site_aniso_U_12
Cl1 0.0890(7) 0.1026(8) 0.0847(8) 0.0002(6) 0.0501(7) -0.0115(6)
Cl2 0.1099(9) 0.0980(7) 0.1027(9) 0.0114(6) 0.0659(8) 0.0074(6)
O1 0.0703(15) 0.0930(16) 0.0739(17) -0.0375(13) 0.0545(14) -0.0331(13)
O2 0.0654(14) 0.0720(14) 0.0600(15) -0.0272(12) 0.0401(13) -0.0200(12)
N1 0.0634(17) 0.0679(15) 0.0648(19) -0.0296(15) 0.0484(16) -0.0223(14)
C2 0.0415(16) 0.0422(15) 0.0464(18) 0.0025(13) 0.0276(15) 0.0029(13)
C7 0.0413(16) 0.0409(15) 0.0502(19) -0.0026(14) 0.0295(16) -0.0011(14)
C1 0.0452(18) 0.0537(17) 0.0429(19) -0.0065(15) 0.0234(16) -0.0042(16)
C6 0.059(2) 0.0525(17) 0.056(2) -0.0093(15) 0.0399(18) -0.0050(15)
C5 0.069(2) 0.0612(19) 0.074(2) 0.0017(18) 0.057(2) 0.0058(18)
C8 0.063(2) 0.059(2) 0.065(2) -0.0220(18) 0.048(2) -0.0212(17)
C3 0.0451(18) 0.0550(17) 0.057(2) -0.0026(16) 0.0264(17) -0.0038(15)
C4 0.056(2) 0.061(2) 0.083(3) -0.0003(19) 0.051(2) -0.0042(17)
C13 0.072(2) 0.072(2) 0.079(3) -0.016(2) 0.057(2) -0.015(2)
C12 0.125(4) 0.052(2) 0.125(4) -0.019(3) 0.102(4) -0.019(2)
C9 0.070(2) 0.077(2) 0.071(3) -0.025(2) 0.050(2) -0.029(2)
C11 0.129(4) 0.099(4) 0.117(4) -0.056(3) 0.090(4) -0.062(3)
C10 0.093(3) 0.105(3) 0.086(3) -0.029(3) 0.057(3) -0.043(3)
C14 0.203(6) 0.099(4) 0.173(6) -0.014(3) 0.135(5) -0.011(4)
O3 0.0813(16) 0.0685(14) 0.0714(16) -0.0303(12) 0.0541(15) -0.0236(12)
N2 0.0608(16) 0.0565(15) 0.0622(18) -0.0130(13) 0.0438(15) -0.0084(13)
N3 0.0519(16) 0.0583(14) 0.0468(16) -0.0086(13) 0.0290(14) -0.0023(14)
C15 0.0442(17) 0.0532(18) 0.0395(18) -0.0021(15) 0.0213(16) 0.0041(15)
C16 0.0426(17) 0.0402(15) 0.0387(17) -0.0018(13) 0.0214(15) 0.0004(14)
C20 0.0499(18) 0.0536(17) 0.0464(19) -0.0072(15) 0.0280(17) -0.0090(15)
C17 0.0485(19) 0.0593(18) 0.0445(19) -0.0121(15) 0.0247(17) -0.0061(15)
C19 0.057(2) 0.0562(18) 0.048(2) -0.0150(15) 0.0272(18) -0.0108(16)
C18 0.0442(18) 0.0662(19) 0.053(2) -0.0122(17) 0.0262(18) -0.0074(16)

loop_
_atom_type_symbol
_atom_type_description
_atom_type_scat_dispersion_real
_atom_type_scat_dispersion_imag
_atom_type_scat_source
C C 0.0033 0.0016 'International Tables Vol C Tables 4.2.6.8 and 6.1.1.4'
H H 0.0000 0.0000 'International Tables Vol C Tables 4.2.6.8 and 6.1.1.4'
N N 0.0061 0.0033 'International Tables Vol C Tables 4.2.6.8 and 6.1.1.4'
O O 0.0106 0.0060 'International Tables Vol C Tables 4.2.6.8 and 6.1.1.4'
Cl Cl 0.1484 0.1585 'International Tables Vol C Tables 4.2.6.8 and 6.1.1.4'

loop_
_geom_angle_atom_site_label_1
_geom_angle_atom_site_label_2
_geom_angle_atom_site_label_3
_geom_angle
C1 O2 H2 114.5
C7 N1 C8 121.0(2)
C7 N1 H1 111.7
C8 N1 H1 120.1
C3 C2 C7 118.6(3)
C3 C2 C1 120.1(3)
C7 C2 C1 121.3(2)
C6 C7 N1 120.2(3)
C6 C7 C2 118.8(2)
N1 C7 C2 120.9(2)
O1 C1 O2 121.7(3)
O1 C1 C2 123.5(3)
O2 C1 C2 114.8(3)
C5 C6 C7 120.7(3)
C5 C6 H6 119.7
C7 C6 H6 119.7
C6 C5 C4 120.8(3)
C6 C5 H5 119.6
C4 C5 H5 119.6
C9 C8 C13 117.9(3)
C9 C8 N1 121.1(3)
C13 C8 N1 121.0(3)
C4 C3 C2 122.1(3)
C4 C3 H3 119.0
C2 C3 H3 119.0
C3 C4 C5 119.0(3)
C3 C4 H4 120.5
C5 C4 H4 120.5
C8 C13 C12 122.0(4)
C8 C13 Cl2 118.2(3)
C12 C13 Cl2 119.8(3)
C11 C12 C13 117.1(4)
C11 C12 C14 119.0(5)
C13 C12 C14 123.9(5)
C8 C9 C10 122.1(4)
C8 C9 Cl1 120.2(3)
C10 C9 Cl1 117.7(3)
C10 C11 C12 123.3(4)
C10 C11 H11 118.3
C12 C11 H11 118.3
C11 C10 C9 117.6(4)
C11 C10 H10 121.2
C9 C10 H10 121.2
C12 C14 H14A 109.5
C12 C14 H14B 109.5
H14A C14 H14B 109.5
C12 C14 H14C 109.5
H14A C14 H14C 109.5
H14B C14 H14C 109.5
C15 N2 H2A 121.2
C15 N2 H2B 121.8
H2A N2 H2B 114.4
C19 N3 C18 117.3(3)
O3 C15 N2 122.7(3)
O3 C15 C16 119.1(3)
N2 C15 C16 118.3(3)
C17 C16 C20 117.8(3)
C17 C16 C15 118.8(3)
C20 C16 C15 123.3(3)
C16 C20 C19 119.2(3)
C16 C20 H20 120.4
C19 C20 H20 120.4
C18 C17 C16 119.6(3)
C18 C17 H17 120.2
C16 C17 H17 120.2
N3 C19 C20 122.7(3)
N3 C19 H19 118.7
C20 C19 H19 118.7
N3 C18 C17 123.4(3)
N3 C18 H18 118.3
C17 C18 H18 118.3

loop_
_geom_bond_atom_site_label_1
_geom_bond_atom_site_label_2
_geom_bond_distance
Cl1 C9 1.726(4)
Cl2 C13 1.731(4)
O1 C1 1.212(3)
O2 C1 1.321(3)
O2 H2 0.9943
N1 C7 1.398(3)
N1 C8 1.418(4)
N1 H1 0.9163
C2 C3 1.395(4)
C2 C7 1.407(4)
C2 C1 1.480(4)
C7 C6 1.393(4)
C6 C5 1.375(4)
C6 H6 0.9300
C5 C4 1.382(4)
C5 H5 0.9300
C8 C9 1.385(5)
C8 C13 1.387(4)
C3 C4 1.361(4)
C3 H3 0.9300
C4 H4 0.9300
C13 C12 1.394(5)
C12 C11 1.393(6)
C12 C14 1.439(5)
C9 C10 1.396(5)
C11 C10 1.359(6)
C11 H11 0.9300
C10 H10 0.9300
C14 H14A 0.9600
C14 H14B 0.9600
C14 H14C 0.9600
O3 C15 1.227(3)
N2 C15 1.321(3)
N2 H2A 0.9139
N2 H2B 0.7506
N3 C19 1.325(4)
N3 C18 1.337(4)
C15 C16 1.513(4)
C16 C17 1.369(4)
C16 C20 1.380(4)
C20 C19 1.388(4)
C20 H20 0.9300
C17 C18 1.366(4)
C17 H17 0.9300
C19 H19 0.9300
C18 H18 0.9300

loop_
_cod_related_entry_id
_cod_related_entry_database
_cod_related_entry_code
1 ChemSpider 30652431
